data_1513623
loop_
_publ_author_name
'Arnold, Polly L.'
'Farnaby, Joy H.'
'White, Rebecca C.'
'Kaltsoyannis, Nikolas'
'Gardiner, Michael G.'
'Love, Jason B.'

_publ_section_title
;
 Switchable \p-coordination and C--H metallation in small-cavity
 macrocyclic uranium and thorium complexes
;
_journal_issue 2
_journal_name_full 'Chemical Science'
_journal_page_first 756
_journal_paper_doi 10.1039/c3sc52072b
_journal_volume 5
_journal_year 2014
_chemical_formula_moiety 'C32 H36 Cl2 N2 Th'
_chemical_formula_sum 'C32 H36 Cl2 N2 Th'
_chemical_formula_weight 751.57
_chemical_name_systematic
;
 ?
;
_space_group_IT_number 14
_symmetry_cell_setting monoclinic
_symmetry_space_group_name_Hall '-P 2yn'
_symmetry_space_group_name_H-M 'P 1 21/n 1'
_atom_sites_solution_hydrogens geom
_atom_sites_solution_primary direct
_atom_sites_solution_secondary difmap
_audit_creation_method SHELXL-97
_cell_angle_alpha 90.00
_cell_angle_beta 91.134(2)
_cell_angle_gamma 90.00
_cell_formula_units_Z 4
_cell_length_a 10.1650(2)
_cell_length_b 15.5150(4)
_cell_length_c 18.2424(4)
_cell_measurement_reflns_used 10980
_cell_measurement_temperature 170(2)
_cell_measurement_theta_max 27.4241
_cell_measurement_theta_min 3.2423
_cell_volume 2876.44(11)
_computing_cell_refinement
;
CrysAlisPro, Agilent Technologies,
Version 1.171.35.19 (release 27-10-2011 CrysAlis171 .NET)
(compiled Oct 27 2011,15:02:11)
;
_computing_data_collection
;
CrysAlisPro, Agilent Technologies,
Version 1.171.35.19 (release 27-10-2011 CrysAlis171 .NET)
(compiled Oct 27 2011,15:02:11)
;
_computing_data_reduction
;
CrysAlisPro, Agilent Technologies,
Version 1.171.35.19 (release 27-10-2011 CrysAlis171 .NET)
(compiled Oct 27 2011,15:02:11)
;
_computing_molecular_graphics ORTEP
_computing_publication_material MERCURY
_computing_structure_refinement 'SHELXL-97 (Sheldrick, 2008)'
_computing_structure_solution 'SHELXS-97 (Sheldrick, 2008)'
_diffrn_ambient_temperature 170(2)
_diffrn_detector_area_resol_mean 16.1042
_diffrn_measured_fraction_theta_full 0.998
_diffrn_measured_fraction_theta_max 0.998
_diffrn_measurement_device_type 'Xcalibur, Eos'
_diffrn_measurement_method '\w scans'
_diffrn_radiation_monochromator graphite
_diffrn_radiation_source 'Enhance (Mo) X-ray Source'
_diffrn_radiation_type MoK\a
_diffrn_radiation_wavelength 0.71073
_diffrn_reflns_av_R_equivalents 0.0343
_diffrn_reflns_av_sigmaI/netI 0.0268
_diffrn_reflns_limit_h_max 13
_diffrn_reflns_limit_h_min -13
_diffrn_reflns_limit_k_max 20
_diffrn_reflns_limit_k_min -20
_diffrn_reflns_limit_l_max 23
_diffrn_reflns_limit_l_min -23
_diffrn_reflns_number 34644
_diffrn_reflns_theta_full 27.48
_diffrn_reflns_theta_max 27.48
_diffrn_reflns_theta_min 3.25
_exptl_absorpt_coefficient_mu 5.394
_exptl_absorpt_correction_T_max 0.801
_exptl_absorpt_correction_T_min 0.651
_exptl_absorpt_correction_type analytical
_exptl_absorpt_process_details
;
CrysAlisPro, Agilent Technologies,
Version 1.171.35.19 (release 27-10-2011 CrysAlis171 .NET)
(compiled Oct 27 2011,15:02:11)
Analytical numeric absorption correction using a multifaceted crystal
                                                model based on expressions derived by R.C. Clark & J.S. Reid.
(Clark, R. C. & Reid, J. S. (1995). Acta Cryst. A51, 887-897)
;
_exptl_crystal_colour COLOURLESS
_exptl_crystal_density_diffrn 1.735
_exptl_crystal_density_method 'not measured'
_exptl_crystal_description PRISM
_exptl_crystal_F_000 1464
_exptl_crystal_size_max 0.4563
_exptl_crystal_size_mid 0.2770
_exptl_crystal_size_min 0.2067
_refine_diff_density_max 0.573
_refine_diff_density_min -0.599
_refine_diff_density_rms 0.091
_refine_ls_extinction_method none
_refine_ls_goodness_of_fit_ref 1.052
_refine_ls_hydrogen_treatment RIDING
_refine_ls_matrix_type full
_refine_ls_number_parameters 342
_refine_ls_number_reflns 6582
_refine_ls_number_restraints 0
_refine_ls_restrained_S_all 1.052
_refine_ls_R_factor_all 0.0264
_refine_ls_R_factor_gt 0.0206
_refine_ls_shift/su_max 0.003
_refine_ls_shift/su_mean 0.000
_refine_ls_structure_factor_coef Fsqd
_refine_ls_weighting_details 'calc w=1/[\s^2^(Fo^2^)+(0.0075P)^2^+3.4266P] where P=(Fo^2^+2Fc^2^)/3'
_refine_ls_weighting_scheme calc
_refine_ls_wR_factor_gt 0.0374
_refine_ls_wR_factor_ref 0.0389
_reflns_number_gt 5907
_reflns_number_total 6582
_reflns_threshold_expression >2\s(I)
_cod_data_source_file c3sc52072b.txt
_cod_data_source_block p12014c
_cod_depositor_comments
;
The following automatic conversions were performed:

'_exptl_absorpt_correction_type' value 'ANALYTICAL' changed to
'analytical' according to
/usr/data/users/saulius/automatic-downloads/current/RSC/lib/dictionaries/cif_core.dic
dictionary named 'cif_core.dic' version 2.4.2 from 2011-04-26.

Automatic conversion script
Id: cif_fix_values 2281 2013-09-26 08:29:07Z andrius 
;
_cod_original_cell_volume 2876.45(11)
_cod_original_sg_symbol_H-M P21/n
_cod_database_code 1513623

loop_
_symmetry_equiv_pos_as_xyz
'x, y, z'
'-x+1/2, y+1/2, -z+1/2'
'-x, -y, -z'
'x-1/2, -y-1/2, z-1/2'

loop_
_atom_site_label
_atom_site_type_symbol
_atom_site_fract_x
_atom_site_fract_y
_atom_site_fract_z
_atom_site_U_iso_or_equiv
_atom_site_adp_type
_atom_site_occupancy
_atom_site_symmetry_multiplicity
_atom_site_calc_flag
_atom_site_refinement_flags
C1 C 0.5802(2) 0.67533(17) 0.92254(15) 0.0167(5) Uani 1 1 d .
C2 C 0.5621(3) 0.60760(18) 0.87291(16) 0.0218(6) Uani 1 1 d .
H2 H 0.6269 0.5831 0.8424 0.026 Uiso 1 1 calc R
C3 C 0.4293(3) 0.58284(18) 0.87701(15) 0.0210(6) Uani 1 1 d .
H3 H 0.3867 0.5385 0.8496 0.025 Uiso 1 1 calc R
C4 C 0.3725(3) 0.63603(17) 0.92907(15) 0.0178(6) Uani 1 1 d .
C5 C 0.2389(3) 0.62919(17) 0.96471(15) 0.0194(6) Uani 1 1 d .
C6 C 0.1474(3) 0.56834(18) 0.92111(18) 0.0285(7) Uani 1 1 d .
H6A H 0.0617 0.5657 0.9447 0.043 Uiso 1 1 calc R
H6B H 0.1862 0.5106 0.9199 0.043 Uiso 1 1 calc R
H6C H 0.1358 0.5900 0.8709 0.043 Uiso 1 1 calc R
C30 C 0.7071(3) 0.71741(18) 0.95024(16) 0.0226(6) Uani 1 1 d .
C7 C 0.2638(3) 0.5901(2) 1.04144(17) 0.0313(7) Uani 1 1 d .
H7A H 0.3188 0.6295 1.0708 0.047 Uiso 1 1 calc R
H7B H 0.3089 0.5347 1.0367 0.047 Uiso 1 1 calc R
H7C H 0.1796 0.5815 1.0656 0.047 Uiso 1 1 calc R
C8 C 0.1798(2) 0.71898(17) 0.96800(15) 0.0180(6) Uani 1 1 d .
C28 C 0.6887(2) 0.81518(18) 0.95033(15) 0.0185(6) Uani 1 1 d .
C9 C 0.1615(2) 0.76412(17) 0.90222(14) 0.0165(5) Uani 1 1 d .
H9 H 0.1816 0.7358 0.8577 0.020 Uiso 1 1 calc R
C10 C 0.1152(2) 0.84872(17) 0.89880(15) 0.0180(6) Uani 1 1 d .
C11 C 0.0801(3) 0.88722(19) 0.96409(17) 0.0270(7) Uani 1 1 d .
H11 H 0.0471 0.9445 0.9639 0.032 Uiso 1 1 calc R
C12 C 0.0927(3) 0.8428(2) 1.02961(18) 0.0352(8) Uani 1 1 d .
H12 H 0.0657 0.8695 1.0737 0.042 Uiso 1 1 calc R
C29 C 0.6564(2) 0.85578(17) 0.88389(15) 0.0174(6) Uani 1 1 d .
H29 H 0.6535 0.8221 0.8404 0.021 Uiso 1 1 calc R
C13 C 0.1439(3) 0.7602(2) 1.03212(16) 0.0284(7) Uani 1 1 d .
H13 H 0.1546 0.7316 1.0779 0.034 Uiso 1 1 calc R
C14 C 0.1069(2) 0.89276(17) 0.82392(15) 0.0178(6) Uani 1 1 d .
C15 C 0.0104(3) 0.84368(19) 0.77289(16) 0.0245(6) Uani 1 1 d .
H15A H 0.0033 0.8735 0.7256 0.037 Uiso 1 1 calc R
H15B H -0.0764 0.8414 0.7953 0.037 Uiso 1 1 calc R
H15C H 0.0428 0.7849 0.7653 0.037 Uiso 1 1 calc R
C16 C 0.0582(3) 0.98662(18) 0.83025(18) 0.0259(7) Uani 1 1 d .
H16A H 0.1196 1.0195 0.8615 0.039 Uiso 1 1 calc R
H16B H -0.0293 0.9872 0.8519 0.039 Uiso 1 1 calc R
H16C H 0.0533 1.0128 0.7814 0.039 Uiso 1 1 calc R
C17 C 0.2436(2) 0.89487(17) 0.79129(15) 0.0159(5) Uani 1 1 d .
C24 C 0.6280(2) 0.94426(18) 0.87863(16) 0.0192(6) Uani 1 1 d .
C18 C 0.2807(3) 0.87647(18) 0.71981(15) 0.0207(6) Uani 1 1 d .
H18 H 0.2266 0.8525 0.6820 0.025 Uiso 1 1 calc R
C19 C 0.4138(3) 0.90023(19) 0.71446(15) 0.0225(6) Uani 1 1 d .
H19 H 0.4668 0.8952 0.6724 0.027 Uiso 1 1 calc R
C20 C 0.4530(2) 0.93267(17) 0.78283(15) 0.0184(6) Uani 1 1 d .
C25 C 0.6390(3) 0.99291(19) 0.94177(17) 0.0271(7) Uani 1 1 d .
H25 H 0.6220 1.0531 0.9401 0.033 Uiso 1 1 calc R
C26 C 0.6750(3) 0.9541(2) 1.00772(17) 0.0298(7) Uani 1 1 d .
H26 H 0.6846 0.9886 1.0505 0.036 Uiso 1 1 calc R
C27 C 0.6972(3) 0.8668(2) 1.01254(16) 0.0266(7) Uani 1 1 d .
H27 H 0.7185 0.8416 1.0587 0.032 Uiso 1 1 calc R
C32 C 0.7323(3) 0.6828(2) 1.02840(18) 0.0360(8) Uani 1 1 d .
H32A H 0.6600 0.7003 1.0599 0.054 Uiso 1 1 calc R
H32B H 0.8153 0.7063 1.0480 0.054 Uiso 1 1 calc R
H32C H 0.7377 0.6197 1.0271 0.054 Uiso 1 1 calc R
C31 C 0.8222(3) 0.6919(2) 0.90218(19) 0.0327(8) Uani 1 1 d .
H31A H 0.8332 0.6292 0.9034 0.049 Uiso 1 1 calc R
H31B H 0.9028 0.7196 0.9207 0.049 Uiso 1 1 calc R
H31C H 0.8043 0.7106 0.8516 0.049 Uiso 1 1 calc R
C21 C 0.5796(3) 0.97950(18) 0.80464(17) 0.0230(6) Uani 1 1 d .
C23 C 0.6846(3) 0.9666(2) 0.74596(17) 0.0312(7) Uani 1 1 d .
H23A H 0.7022 0.9049 0.7401 0.047 Uiso 1 1 calc R
H23B H 0.7659 0.9961 0.7612 0.047 Uiso 1 1 calc R
H23C H 0.6527 0.9905 0.6992 0.047 Uiso 1 1 calc R
C22 C 0.5482(3) 1.07664(19) 0.80809(19) 0.0334(8) Uani 1 1 d .
H22A H 0.5129 1.0958 0.7604 0.050 Uiso 1 1 calc R
H22B H 0.6287 1.1088 0.8201 0.050 Uiso 1 1 calc R
H22C H 0.4829 1.0870 0.8459 0.050 Uiso 1 1 calc R
N1 N 0.4624(2) 0.69589(14) 0.95490(12) 0.0154(5) Uani 1 1 d .
N2 N 0.3507(2) 0.92588(14) 0.83159(12) 0.0163(5) Uani 1 1 d .
Cl1 Cl 0.60482(7) 0.72416(5) 0.72537(4) 0.02966(17) Uani 1 1 d .
Cl2 Cl 0.26510(7) 0.66705(5) 0.73474(4) 0.02770(16) Uani 1 1 d .
Th1 Th 0.419416(9) 0.761185(6) 0.822488(5) 0.01429(3) Uani 1 1 d .

loop_
_atom_site_aniso_label
_atom_site_aniso_U_11
_atom_site_aniso_U_22
_atom_site_aniso_U_33
_atom_site_aniso_U_23
_atom_site_aniso_U_13
_atom_site_aniso_U_12
C1 0.0158(13) 0.0160(13) 0.0184(14) 0.0057(11) 0.0001(11) 0.0047(10)
C2 0.0231(14) 0.0184(14) 0.0240(15) 0.0005(12) 0.0057(12) 0.0092(11)
C3 0.0248(15) 0.0163(14) 0.0218(15) -0.0009(11) -0.0024(12) 0.0012(11)
C4 0.0211(13) 0.0151(13) 0.0171(14) 0.0040(11) -0.0020(11) 0.0011(11)
C5 0.0185(13) 0.0186(14) 0.0211(15) 0.0046(12) 0.0015(11) 0.0006(11)
C6 0.0250(15) 0.0169(15) 0.043(2) 0.0058(14) -0.0009(14) -0.0029(12)
C30 0.0184(13) 0.0236(15) 0.0255(15) 0.0073(12) -0.0045(11) 0.0001(11)
C7 0.0319(17) 0.0337(18) 0.0287(18) 0.0130(14) 0.0078(14) 0.0036(14)
C8 0.0145(12) 0.0186(14) 0.0211(14) 0.0018(11) 0.0051(10) -0.0017(10)
C28 0.0129(12) 0.0220(14) 0.0205(14) 0.0035(11) -0.0014(11) -0.0026(11)
C9 0.0146(12) 0.0178(13) 0.0172(13) 0.0000(11) 0.0043(10) -0.0001(10)
C10 0.0117(12) 0.0198(14) 0.0225(15) -0.0012(11) 0.0013(11) -0.0024(10)
C11 0.0326(17) 0.0205(15) 0.0282(17) -0.0024(13) 0.0093(13) 0.0063(13)
C12 0.048(2) 0.0346(19) 0.0231(17) -0.0059(14) 0.0128(15) 0.0055(15)
C29 0.0136(13) 0.0192(14) 0.0194(14) 0.0007(11) -0.0017(11) -0.0019(10)
C13 0.0336(16) 0.0312(17) 0.0207(15) 0.0046(13) 0.0067(12) 0.0061(14)
C14 0.0144(13) 0.0175(14) 0.0215(15) 0.0031(11) 0.0005(11) 0.0019(10)
C15 0.0175(14) 0.0276(16) 0.0283(17) 0.0060(13) -0.0048(12) -0.0011(12)
C16 0.0209(14) 0.0201(15) 0.0367(18) 0.0046(13) 0.0030(13) 0.0049(12)
C17 0.0158(13) 0.0142(13) 0.0176(14) 0.0027(11) -0.0011(10) 0.0023(10)
C24 0.0097(12) 0.0207(14) 0.0271(16) 0.0039(12) 0.0001(11) -0.0031(10)
C18 0.0215(14) 0.0242(15) 0.0161(14) 0.0019(12) -0.0041(11) 0.0040(11)
C19 0.0224(14) 0.0284(16) 0.0168(14) 0.0070(12) 0.0032(11) 0.0026(12)
C20 0.0169(13) 0.0161(14) 0.0222(15) 0.0081(11) 0.0003(11) 0.0006(10)
C25 0.0227(15) 0.0218(16) 0.0367(18) -0.0031(13) -0.0038(13) -0.0030(12)
C26 0.0262(16) 0.0360(18) 0.0270(17) -0.0119(14) -0.0056(13) -0.0038(13)
C27 0.0246(15) 0.0351(18) 0.0198(15) 0.0015(13) -0.0066(12) -0.0011(13)
C32 0.0371(18) 0.0363(19) 0.0339(19) 0.0139(15) -0.0187(15) -0.0032(15)
C31 0.0157(14) 0.0300(18) 0.052(2) 0.0051(16) 0.0015(14) 0.0060(12)
C21 0.0176(14) 0.0208(15) 0.0305(16) 0.0087(13) -0.0022(12) -0.0023(11)
C23 0.0175(15) 0.042(2) 0.0339(18) 0.0176(15) 0.0041(13) -0.0027(13)
C22 0.0288(16) 0.0217(16) 0.049(2) 0.0128(15) -0.0087(15) -0.0049(13)
N1 0.0173(11) 0.0159(11) 0.0131(11) 0.0023(9) -0.0003(9) 0.0010(9)
N2 0.0154(11) 0.0152(11) 0.0183(12) 0.0014(9) -0.0006(9) 0.0011(9)
Cl1 0.0318(4) 0.0385(4) 0.0189(3) -0.0019(3) 0.0085(3) 0.0083(3)
Cl2 0.0303(4) 0.0265(4) 0.0260(4) -0.0104(3) -0.0074(3) 0.0013(3)
Th1 0.01545(5) 0.01546(5) 0.01197(5) -0.00027(4) 0.00034(3) 0.00191(4)

loop_
_atom_type_symbol
_atom_type_description
_atom_type_scat_dispersion_real
_atom_type_scat_dispersion_imag
_atom_type_scat_source
C C 0.0033 0.0016 'International Tables Vol C Tables 4.2.6.8 and 6.1.1.4'
H H 0.0000 0.0000 'International Tables Vol C Tables 4.2.6.8 and 6.1.1.4'
N N 0.0061 0.0033 'International Tables Vol C Tables 4.2.6.8 and 6.1.1.4'
Cl Cl 0.1484 0.1585 'International Tables Vol C Tables 4.2.6.8 and 6.1.1.4'
Th Th -7.2400 8.8979 'International Tables Vol C Tables 4.2.6.8 and 6.1.1.4'

loop_
_geom_angle_atom_site_label_1
_geom_angle_atom_site_label_2
_geom_angle_atom_site_label_3
_geom_angle
N1 C1 C2 110.3(2)
N1 C1 C30 119.6(2)
C2 C1 C30 129.6(2)
N1 C1 Th1 70.46(13)
C2 C1 Th1 82.33(16)
C30 C1 Th1 119.84(17)
C1 C2 C3 106.5(2)
C1 C2 H2 126.7
C3 C2 H2 126.7
C4 C3 C2 106.6(2)
C4 C3 H3 126.7
C2 C3 H3 126.7
N1 C4 C3 110.6(2)
N1 C4 C5 119.5(2)
C3 C4 C5 129.5(2)
N1 C4 Th1 69.45(14)
C3 C4 Th1 81.87(16)
C5 C4 Th1 120.78(17)
C8 C5 C4 108.1(2)
C8 C5 C6 110.4(2)
C4 C5 C6 111.0(2)
C8 C5 C7 112.5(2)
C4 C5 C7 106.5(2)
C6 C5 C7 108.4(2)
C5 C6 H6A 109.5
C5 C6 H6B 109.5
H6A C6 H6B 109.5
C5 C6 H6C 109.5
H6A C6 H6C 109.5
H6B C6 H6C 109.5
C1 C30 C31 110.6(2)
C1 C30 C28 108.8(2)
C31 C30 C28 110.6(2)
C1 C30 C32 106.4(2)
C31 C30 C32 109.0(2)
C28 C30 C32 111.3(3)
C5 C7 H7A 109.5
C5 C7 H7B 109.5
H7A C7 H7B 109.5
C5 C7 H7C 109.5
H7A C7 H7C 109.5
H7B C7 H7C 109.5
C13 C8 C9 117.3(2)
C13 C8 C5 124.5(3)
C9 C8 C5 118.1(2)
C27 C28 C29 117.2(3)
C27 C28 C30 124.5(3)
C29 C28 C30 118.2(3)
C10 C9 C8 123.3(3)
C10 C9 H9 118.4
C8 C9 H9 118.4
C11 C10 C9 117.4(3)
C11 C10 C14 124.4(2)
C9 C10 C14 118.2(2)
C12 C11 C10 120.4(3)
C12 C11 H11 119.8
C10 C11 H11 119.8
C13 C12 C11 121.2(3)
C13 C12 H12 119.4
C11 C12 H12 119.4
C28 C29 C24 122.9(3)
C28 C29 H29 118.6
C24 C29 H29 118.6
C12 C13 C8 120.3(3)
C12 C13 H13 119.9
C8 C13 H13 119.9
C17 C14 C10 108.9(2)
C17 C14 C15 110.5(2)
C10 C14 C15 110.0(2)
C17 C14 C16 107.8(2)
C10 C14 C16 111.5(2)
C15 C14 C16 108.1(2)
C14 C15 H15A 109.5
C14 C15 H15B 109.5
H15A C15 H15B 109.5
C14 C15 H15C 109.5
H15A C15 H15C 109.5
H15B C15 H15C 109.5
C14 C16 H16A 109.5
C14 C16 H16B 109.5
H16A C16 H16B 109.5
C14 C16 H16C 109.5
H16A C16 H16C 109.5
H16B C16 H16C 109.5
N2 C17 C18 110.0(2)
N2 C17 C14 120.8(2)
C18 C17 C14 128.8(2)
N2 C17 Th1 69.95(13)
C18 C17 Th1 81.64(15)
C14 C17 Th1 119.35(16)
C25 C24 C29 117.7(3)
C25 C24 C21 124.1(3)
C29 C24 C21 118.1(3)
C17 C18 C19 106.8(2)
C17 C18 H18 126.6
C19 C18 H18 126.6
C20 C19 C18 106.9(2)
C20 C19 H19 126.6
C18 C19 H19 126.6
N2 C20 C19 110.0(2)
N2 C20 C21 120.6(2)
C19 C20 C21 129.1(3)
N2 C20 Th1 70.28(14)
C19 C20 Th1 81.55(16)
C21 C20 Th1 119.73(17)
C24 C25 C26 120.1(3)
C24 C25 H25 119.9
C26 C25 H25 119.9
C27 C26 C25 121.5(3)
C27 C26 H26 119.2
C25 C26 H26 119.2
C26 C27 C28 120.5(3)
C26 C27 H27 119.8
C28 C27 H27 119.8
C30 C32 H32A 109.5
C30 C32 H32B 109.5
H32A C32 H32B 109.5
C30 C32 H32C 109.5
H32A C32 H32C 109.5
H32B C32 H32C 109.5
C30 C31 H31A 109.5
C30 C31 H31B 109.5
H31A C31 H31B 109.5
C30 C31 H31C 109.5
H31A C31 H31C 109.5
H31B C31 H31C 109.5
C20 C21 C24 108.4(2)
C20 C21 C23 110.5(2)
C24 C21 C23 110.6(2)
C20 C21 C22 107.6(2)
C24 C21 C22 112.1(3)
C23 C21 C22 107.6(2)
C21 C23 H23A 109.5
C21 C23 H23B 109.5
H23A C23 H23B 109.5
C21 C23 H23C 109.5
H23A C23 H23C 109.5
H23B C23 H23C 109.5
C21 C22 H22A 109.5
C21 C22 H22B 109.5
H22A C22 H22B 109.5
C21 C22 H22C 109.5
H22A C22 H22C 109.5
H22B C22 H22C 109.5
C4 N1 C1 105.8(2)
C4 N1 Th1 81.35(14)
C1 N1 Th1 80.06(14)
C20 N2 C17 106.1(2)
C20 N2 Th1 80.29(14)
C17 N2 Th1 80.66(14)
N1 Th1 N2 110.49(7)
N1 Th1 Cl2 115.10(5)
N2 Th1 Cl2 114.45(5)
N1 Th1 Cl1 114.61(5)
N2 Th1 Cl1 115.97(5)
Cl2 Th1 Cl1 84.16(2)
N1 Th1 C1 29.47(7)
N2 Th1 C1 125.08(7)
Cl2 Th1 C1 117.82(6)
Cl1 Th1 C1 85.35(6)
N1 Th1 C20 125.78(7)
N2 Th1 C20 29.43(7)
Cl2 Th1 C20 116.33(6)
Cl1 Th1 C20 86.64(6)
C1 Th1 C20 123.94(8)
N1 Th1 C17 124.35(7)
N2 Th1 C17 29.39(7)
Cl2 Th1 C17 85.28(6)
Cl1 Th1 C17 118.79(6)
C1 Th1 C17 149.33(8)
C20 Th1 C17 46.90(7)
N1 Th1 C4 29.20(7)
N2 Th1 C4 125.19(7)
Cl2 Th1 C4 86.01(6)
Cl1 Th1 C4 116.33(6)
C1 Th1 C4 46.64(8)
C20 Th1 C4 150.38(8)
C17 Th1 C4 122.76(8)

loop_
_geom_bond_atom_site_label_1
_geom_bond_atom_site_label_2
_geom_bond_distance
C1 N1 1.382(3)
C1 C2 1.397(4)
C1 C30 1.523(4)
C1 Th1 2.767(2)
C2 C3 1.407(4)
C2 H2 0.9500
C3 C4 1.392(4)
C3 H3 0.9500
C4 N1 1.379(3)
C4 C5 1.521(4)
C4 Th1 2.796(3)
C5 C8 1.519(4)
C5 C6 1.536(4)
C5 C7 1.542(4)
C6 H6A 0.9800
C6 H6B 0.9800
C6 H6C 0.9800
C30 C31 1.528(4)
C30 C28 1.528(4)
C30 C32 1.540(4)
C7 H7A 0.9800
C7 H7B 0.9800
C7 H7C 0.9800
C8 C13 1.388(4)
C8 C9 1.399(4)
C28 C27 1.390(4)
C28 C29 1.399(4)
C9 C10 1.395(4)
C9 H9 0.9500
C10 C11 1.385(4)
C10 C14 1.528(4)
C11 C12 1.384(4)
C11 H11 0.9500
C12 C13 1.383(4)
C12 H12 0.9500
C29 C24 1.406(4)
C29 H29 0.9500
C13 H13 0.9500
C14 C17 1.523(4)
C14 C15 1.540(4)
C14 C16 1.543(4)
C15 H15A 0.9800
C15 H15B 0.9800
C15 H15C 0.9800
C16 H16A 0.9800
C16 H16B 0.9800
C16 H16C 0.9800
C17 N2 1.387(3)
C17 C18 1.394(4)
C17 Th1 2.789(2)
C24 C25 1.380(4)
C24 C21 1.529(4)
C18 C19 1.407(4)
C18 H18 0.9500
C19 C20 1.396(4)
C19 H19 0.9500
C20 N2 1.386(3)
C20 C21 1.523(4)
C20 Th1 2.780(3)
C25 C26 1.388(4)
C25 H25 0.9500
C26 C27 1.375(4)
C26 H26 0.9500
C27 H27 0.9500
C32 H32A 0.9800
C32 H32B 0.9800
C32 H32C 0.9800
C31 H31A 0.9800
C31 H31B 0.9800
C31 H31C 0.9800
C21 C23 1.540(4)
C21 C22 1.542(4)
C23 H23A 0.9800
C23 H23B 0.9800
C23 H23C 0.9800
C22 H22A 0.9800
C22 H22B 0.9800
C22 H22C 0.9800
N1 Th1 2.648(2)
N2 Th1 2.655(2)
Cl1 Th1 2.6745(7)
Cl2 Th1 2.6564(7)

loop_
_geom_torsion_atom_site_label_1
_geom_torsion_atom_site_label_2
_geom_torsion_atom_site_label_3
_geom_torsion_atom_site_label_4
_geom_torsion
N1 C1 C2 C3 -2.5(3)
C30 C1 C2 C3 169.0(3)
Th1 C1 C2 C3 -68.4(2)
C1 C2 C3 C4 -0.3(3)
C2 C3 C4 N1 3.1(3)
C2 C3 C4 C5 -169.0(3)
C2 C3 C4 Th1 67.5(2)
N1 C4 C5 C8 50.7(3)
C3 C4 C5 C8 -137.8(3)
Th1 C4 C5 C8 -31.6(3)
N1 C4 C5 C6 171.9(2)
C3 C4 C5 C6 -16.6(4)
Th1 C4 C5 C6 89.5(2)
N1 C4 C5 C7 -70.3(3)
C3 C4 C5 C7 101.2(3)
Th1 C4 C5 C7 -152.71(19)
N1 C1 C30 C31 -174.7(2)
C2 C1 C30 C31 14.5(4)
Th1 C1 C30 C31 -91.4(2)
N1 C1 C30 C28 -52.9(3)
C2 C1 C30 C28 136.3(3)
Th1 C1 C30 C28 30.4(3)
N1 C1 C30 C32 67.1(3)
C2 C1 C30 C32 -103.7(3)
Th1 C1 C30 C32 150.37(19)
C4 C5 C8 C13 -121.0(3)
C6 C5 C8 C13 117.4(3)
C7 C5 C8 C13 -3.8(4)
C4 C5 C8 C9 58.1(3)
C6 C5 C8 C9 -63.5(3)
C7 C5 C8 C9 175.3(2)
C1 C30 C28 C27 118.6(3)
C31 C30 C28 C27 -119.7(3)
C32 C30 C28 C27 1.7(4)
C1 C30 C28 C29 -59.0(3)
C31 C30 C28 C29 62.7(3)
C32 C30 C28 C29 -175.9(2)
C13 C8 C9 C10 3.0(4)
C5 C8 C9 C10 -176.2(2)
C8 C9 C10 C11 -3.3(4)
C8 C9 C10 C14 176.6(2)
C9 C10 C11 C12 0.8(4)
C14 C10 C11 C12 -179.1(3)
C10 C11 C12 C13 1.9(5)
C27 C28 C29 C24 -2.5(4)
C30 C28 C29 C24 175.3(2)
C11 C12 C13 C8 -2.2(5)
C9 C8 C13 C12 -0.2(4)
C5 C8 C13 C12 178.9(3)
C11 C10 C14 C17 120.5(3)
C9 C10 C14 C17 -59.3(3)
C11 C10 C14 C15 -118.3(3)
C9 C10 C14 C15 61.9(3)
C11 C10 C14 C16 1.7(4)
C9 C10 C14 C16 -178.2(2)
C10 C14 C17 N2 -50.8(3)
C15 C14 C17 N2 -171.7(2)
C16 C14 C17 N2 70.4(3)
C10 C14 C17 C18 136.0(3)
C15 C14 C17 C18 15.1(4)
C16 C14 C17 C18 -102.8(3)
C10 C14 C17 Th1 32.2(3)
C15 C14 C17 Th1 -88.7(2)
C16 C14 C17 Th1 153.39(18)
C28 C29 C24 C25 3.1(4)
C28 C29 C24 C21 -173.5(2)
N2 C17 C18 C19 -2.5(3)
C14 C17 C18 C19 171.3(3)
Th1 C17 C18 C19 -67.5(2)
C17 C18 C19 C20 -0.3(3)
C18 C19 C20 N2 3.0(3)
C18 C19 C20 C21 -170.0(3)
C18 C19 C20 Th1 68.3(2)
C29 C24 C25 C26 -1.0(4)
C21 C24 C25 C26 175.4(3)
C24 C25 C26 C27 -1.7(5)
C25 C26 C27 C28 2.4(5)
C29 C28 C27 C26 -0.3(4)
C30 C28 C27 C26 -177.9(3)
N2 C20 C21 C24 50.3(3)
C19 C20 C21 C24 -137.4(3)
Th1 C20 C21 C24 -33.2(3)
N2 C20 C21 C23 171.6(2)
C19 C20 C21 C23 -16.1(4)
Th1 C20 C21 C23 88.1(2)
N2 C20 C21 C22 -71.2(3)
C19 C20 C21 C22 101.1(3)
Th1 C20 C21 C22 -154.7(2)
C25 C24 C21 C20 -117.0(3)
C29 C24 C21 C20 59.4(3)
C25 C24 C21 C23 121.8(3)
C29 C24 C21 C23 -61.8(3)
C25 C24 C21 C22 1.7(4)
C29 C24 C21 C22 178.1(2)
C3 C4 N1 C1 -4.6(3)
C5 C4 N1 C1 168.4(2)
Th1 C4 N1 C1 -77.03(16)
C3 C4 N1 Th1 72.4(2)
C5 C4 N1 Th1 -114.6(2)
C2 C1 N1 C4 4.4(3)
C30 C1 N1 C4 -168.1(2)
Th1 C1 N1 C4 77.99(16)
C2 C1 N1 Th1 -73.6(2)
C30 C1 N1 Th1 113.9(2)
C19 C20 N2 C17 -4.5(3)
C21 C20 N2 C17 169.2(2)
Th1 C20 N2 C17 -77.25(16)
C19 C20 N2 Th1 72.8(2)
C21 C20 N2 Th1 -113.6(2)
C18 C17 N2 C20 4.3(3)
C14 C17 N2 C20 -170.1(2)
Th1 C17 N2 C20 76.97(16)
C18 C17 N2 Th1 -72.7(2)
C14 C17 N2 Th1 112.9(2)
C4 N1 Th1 N2 126.33(14)
C1 N1 Th1 N2 -125.85(14)
C4 N1 Th1 Cl2 -5.20(15)
C1 N1 Th1 Cl2 102.62(14)
C4 N1 Th1 Cl1 -100.41(14)
C1 N1 Th1 Cl1 7.41(16)
C4 N1 Th1 C1 -107.8(2)
C4 N1 Th1 C20 155.08(14)
C1 N1 Th1 C20 -97.10(16)
C4 N1 Th1 C17 96.93(16)
C1 N1 Th1 C17 -155.25(14)
C1 N1 Th1 C4 107.8(2)
C20 N2 Th1 N1 127.43(14)
C17 N2 Th1 N1 -124.33(15)
C20 N2 Th1 Cl2 -100.70(14)
C17 N2 Th1 Cl2 7.54(16)
C20 N2 Th1 Cl1 -5.13(16)
C17 N2 Th1 Cl1 103.11(14)
C20 N2 Th1 C1 98.27(16)
C17 N2 Th1 C1 -153.49(14)
C17 N2 Th1 C20 108.2(2)
C20 N2 Th1 C17 -108.2(2)
C20 N2 Th1 C4 156.18(14)
C17 N2 Th1 C4 -95.58(16)
C2 C1 Th1 N1 114.8(2)
C30 C1 Th1 N1 -113.7(3)
N1 C1 Th1 N2 68.09(16)
C2 C1 Th1 N2 -177.12(14)
C30 C1 Th1 N2 -45.6(2)
N1 C1 Th1 Cl2 -92.36(14)
C2 C1 Th1 Cl2 22.43(18)
C30 C1 Th1 Cl2 153.99(18)
N1 C1 Th1 Cl1 -173.24(14)
C2 C1 Th1 Cl1 -58.46(15)
C30 C1 Th1 Cl1 73.1(2)
N1 C1 Th1 C20 103.98(15)
C2 C1 Th1 C20 -141.24(16)
C30 C1 Th1 C20 -9.7(2)
N1 C1 Th1 C17 42.7(2)
C2 C1 Th1 C17 157.44(16)
C30 C1 Th1 C17 -71.0(3)
N1 C1 Th1 C4 -39.70(14)
C2 C1 Th1 C4 75.09(17)
C30 C1 Th1 C4 -153.3(2)
N2 C20 Th1 N1 -66.47(16)
C19 C20 Th1 N1 178.71(14)
C21 C20 Th1 N1 48.3(2)
C19 C20 Th1 N2 -114.8(2)
C21 C20 Th1 N2 114.7(3)
N2 C20 Th1 Cl2 93.59(14)
C19 C20 Th1 Cl2 -21.23(17)
C21 C20 Th1 Cl2 -151.68(19)
N2 C20 Th1 Cl1 175.38(14)
C19 C20 Th1 Cl1 60.56(15)
C21 C20 Th1 Cl1 -69.9(2)
N2 C20 Th1 C1 -102.52(15)
C19 C20 Th1 C1 142.66(15)
C21 C20 Th1 C1 12.2(2)
N2 C20 Th1 C17 39.68(14)
C19 C20 Th1 C17 -75.14(17)
C21 C20 Th1 C17 154.4(3)
N2 C20 Th1 C4 -41.9(2)
C19 C20 Th1 C4 -156.72(16)
C21 C20 Th1 C4 72.8(3)
N2 C17 Th1 N1 69.55(16)
C18 C17 Th1 N1 -175.46(15)
C14 C17 Th1 N1 -45.3(2)
C18 C17 Th1 N2 115.0(2)
C14 C17 Th1 N2 -114.9(3)
N2 C17 Th1 Cl2 -173.12(14)
C18 C17 Th1 Cl2 -58.12(16)
C14 C17 Th1 Cl2 71.99(19)
N2 C17 Th1 Cl1 -92.44(14)
C18 C17 Th1 Cl1 22.55(18)
C14 C17 Th1 Cl1 152.67(17)
N2 C17 Th1 C1 45.7(2)
C18 C17 Th1 C1 160.73(16)
C14 C17 Th1 C1 -69.2(3)
N2 C17 Th1 C20 -39.73(14)
C18 C17 Th1 C20 75.26(17)
C14 C17 Th1 C20 -154.6(2)
N2 C17 Th1 C4 104.71(15)
C18 C17 Th1 C4 -140.30(16)
C14 C17 Th1 C4 -10.2(2)
C3 C4 Th1 N1 -115.6(2)
C5 C4 Th1 N1 112.9(3)
N1 C4 Th1 N2 -67.43(16)
C3 C4 Th1 N2 176.94(14)
C5 C4 Th1 N2 45.4(2)
N1 C4 Th1 Cl2 175.28(14)
C3 C4 Th1 Cl2 59.65(15)
C5 C4 Th1 Cl2 -71.9(2)
N1 C4 Th1 Cl1 93.82(14)
C3 C4 Th1 Cl1 -21.81(17)
C5 C4 Th1 Cl1 -153.33(18)
N1 C4 Th1 C1 40.10(14)
C3 C4 Th1 C1 -75.53(17)
C5 C4 Th1 C1 153.0(2)
N1 C4 Th1 C20 -43.8(2)
C3 C4 Th1 C20 -159.39(16)
C5 C4 Th1 C20 69.1(3)
N1 C4 Th1 C17 -102.94(15)
C3 C4 Th1 C17 141.43(15)
C5 C4 Th1 C17 9.9(2)
